data_7061970
loop_
_publ_author_name
'Some\,san, Adrian-Alexandru'
'Varga, Richard A.'

_publ_section_title
;
 Diaryllead(ii) species stabilized by C,O-chelating ligands
;
_journal_issue 42
_journal_name_full 'New Journal of Chemistry'
_journal_page_first 20074
_journal_page_last 20077
_journal_paper_doi 10.1039/D2NJ03796C
_journal_volume 46
_journal_year 2022
_chemical_formula_sum 'C60 H78 O6 Pb2'
_chemical_formula_weight 1309.60
_chemical_name_common asa256b
_space_group_crystal_system triclinic
_space_group_IT_number 2
_space_group_name_Hall '-P 1'
_space_group_name_H-M_alt 'P -1'
_atom_sites_solution_hydrogens geom
_audit_update_record
;
2022-07-26 deposited with the CCDC.	2022-10-12 downloaded from the CCDC.
;
_cell_angle_alpha 108.6540(10)
_cell_angle_beta 109.6480(10)
_cell_angle_gamma 101.3420(10)
_cell_formula_units_Z 1
_cell_length_a 9.1889(3)
_cell_length_b 13.3757(5)
_cell_length_c 13.3852(5)
_cell_measurement_reflns_used 9941
_cell_measurement_temperature 100.(2)
_cell_measurement_theta_max 28.2913
_cell_measurement_theta_min 2.3673
_cell_volume 1380.02(9)
_computing_cell_refinement 'SAINT V8.40B (Bruker Nano, Inc., 2019)'
_computing_data_collection 'Bruker APEX3 2019.11-0'
_computing_data_reduction 'SAINT V8.40B (Bruker Nano, Inc., 2019)'
_computing_molecular_graphics 'shelXle (C.B. Huebschle, rev 994)'
_computing_publication_material 'Bruker APEX3 2019.11-0'
_computing_structure_refinement 'SHELXL-2018/3 (Sheldrick, 2018)'
_computing_structure_solution 'SHELXT 2018/2 (Sheldrick, 2018)'
_diffrn_ambient_temperature 100.(2)
_diffrn_detector_area_resol_mean 7.3910
_diffrn_measured_fraction_theta_full 0.999
_diffrn_measured_fraction_theta_max 0.999
_diffrn_measurement_device_type 'Bruker D8 Venture'
_diffrn_measurement_method '\f and \w scans'
_diffrn_radiation_monochromator 'multilayer optics'
_diffrn_radiation_type 'Mo K\a'
_diffrn_radiation_wavelength 0.71073
_diffrn_reflns_av_R_equivalents 0.0394
_diffrn_reflns_av_unetI/netI 0.0173
_diffrn_reflns_limit_h_max 12
_diffrn_reflns_limit_h_min -12
_diffrn_reflns_limit_k_max 17
_diffrn_reflns_limit_k_min -17
_diffrn_reflns_limit_l_max 17
_diffrn_reflns_limit_l_min -17
_diffrn_reflns_number 89966
_diffrn_reflns_theta_full 25.24
_diffrn_reflns_theta_max 28.32
_diffrn_reflns_theta_min 1.88
_diffrn_source 'Incoatec Mo--I\mS 3.0 microfocus source'
_diffrn_source_current 1.4
_diffrn_source_power 0.07
_diffrn_source_voltage 50
_exptl_absorpt_coefficient_mu 6.140
_exptl_absorpt_correction_T_max 0.67
_exptl_absorpt_correction_T_min 0.56
_exptl_absorpt_correction_type multi-scan
_exptl_absorpt_process_details
;
Krause, L., Herbst-Irmer, R., Sheldrick G.M. & Stalke D.,
J. Appl. Cryst. 48 (2015) 3-10
;
_exptl_crystal_colour 'clear colourless'
_exptl_crystal_density_diffrn 1.576
_exptl_crystal_density_method 'not measured'
_exptl_crystal_description block
_exptl_crystal_F_000 650
_exptl_crystal_size_max 0.120
_exptl_crystal_size_mid 0.080
_exptl_crystal_size_min 0.070
_refine_diff_density_max 1.411
_refine_diff_density_min -0.593
_refine_ls_extinction_method none
_refine_ls_goodness_of_fit_ref 1.058
_refine_ls_hydrogen_treatment constr
_refine_ls_matrix_type full
_refine_ls_number_parameters 343
_refine_ls_number_reflns 6858
_refine_ls_number_restraints 18
_refine_ls_restrained_S_all 1.066
_refine_ls_R_factor_all 0.0185
_refine_ls_R_factor_gt 0.0156
_refine_ls_shift/su_max 0.004
_refine_ls_shift/su_mean 0.000
_refine_ls_structure_factor_coef Fsqd
_refine_ls_weighting_details 'w=1/[\s^2^(Fo^2^)+(0.0141P)^2^+1.0367P] where P=(Fo^2^+2Fc^2^)/3'
_refine_ls_weighting_scheme calc
_refine_ls_wR_factor_gt 0.0336
_refine_ls_wR_factor_ref 0.0344
_reflns_Friedel_coverage 0.000
_reflns_number_gt 6355
_reflns_number_total 6858
_reflns_threshold_expression 'I > 2\s(I)'
_cod_data_source_file d2nj03796c2.cif
_cod_data_source_block 119richy
_cod_depositor_comments
;
The following automatic conversions were performed:

data item '_exptl_absorpt_correction_type' value 'Multi-Scan' was
changed to 'multi-scan' in accordance with the
/home/data/users/saulius/crontab/automatic-downloads/rss-feeds/RSC/lib/dictionaries/cif_core.dic
dictionary named 'cif_core.dic' version 2.4.2 last updated on
2011-04-26.

Automatic conversion script
Id: cif_fix_values 7556 2019-12-06 15:28:31Z antanas 

 Adding full bibliography for 7061967--7061971.cif.
;
_cod_database_code 7061970

loop_
_space_group_symop_operation_xyz
'x, y, z'
'-x, -y, -z'

loop_
_atom_site_type_symbol
_atom_site_label
_atom_site_fract_x
_atom_site_fract_y
_atom_site_fract_z
_atom_site_U_iso_or_equiv
_atom_site_adp_type
_atom_site_calc_flag
_atom_site_refinement_flags_adp
_atom_site_refinement_flags_occupancy
_atom_site_refinement_flags_posn
_atom_site_occupancy
_atom_site_disorder_assembly
_atom_site_disorder_group
Pb Pb1 0.34805(2) 0.50670(2) 0.50676(2) 0.01696(2) Uani d . . . 1 . .
O O1 0.52877(18) 0.87176(13) 0.71062(13) 0.0256(3) Uani d . . . 1 . .
O O2 0.12741(19) 0.27266(12) 0.09277(12) 0.0249(3) Uani d . . . 1 . .
O O3 0.3236(6) 0.2782(4) 0.6990(4) 0.0259(9) Uani d . P . 0.4 A 1
C C27 0.4228(3) 0.36754(18) 0.68888(18) 0.0232(4) Uani d . P . 0.4 A 1
H H27A 0.397909 0.349089 0.605842 0.028 Uiso calc U P R 0.4 A 1
H H27B 0.540739 0.380184 0.731696 0.028 Uiso calc U P R 0.4 A 1
C C28 0.3473(11) 0.1736(10) 0.6552(9) 0.0270(11) Uani d . P . 0.4 A 1
H H28 0.372851 0.166754 0.586822 0.032 Uiso calc U P R 0.4 A 1
C C29 0.1858(14) 0.0824(8) 0.6151(12) 0.0522(14) Uani d . P . 0.4 A 1
H H29A 0.098068 0.089827 0.554491 0.078 Uiso calc U P R 0.4 A 1
H H29B 0.159104 0.090064 0.681542 0.078 Uiso calc U P R 0.4 A 1
H H29C 0.19605 0.008553 0.583325 0.078 Uiso calc U P R 0.4 A 1
C C30 0.4889(15) 0.1675(9) 0.7495(9) 0.0454(11) Uani d . P . 0.4 A 1
H H30A 0.499008 0.093183 0.720945 0.068 Uiso calc U P R 0.4 A 1
H H30B 0.468306 0.180379 0.818979 0.068 Uiso calc U P R 0.4 A 1
H H30C 0.591045 0.225096 0.76943 0.068 Uiso calc U P R 0.4 A 1
O O3B 0.4149(4) 0.3007(3) 0.7500(3) 0.0289(6) Uani d . P . 0.6 A 2
C C27B 0.4228(3) 0.36754(18) 0.68888(18) 0.0232(4) Uani d . P . 0.6 A 2
H H27C 0.343487 0.323944 0.605837 0.028 Uiso calc U P R 0.6 A 2
H H27D 0.534375 0.389962 0.692507 0.028 Uiso calc U P R 0.6 A 2
C C28B 0.4068(6) 0.1877(6) 0.6887(5) 0.0270(11) Uani d . P . 0.6 A 2
H H28B 0.475591 0.189015 0.644649 0.032 Uiso calc U P R 0.6 A 2
C C29B 0.2320(8) 0.1159(5) 0.6046(7) 0.0522(14) Uani d . P . 0.6 A 2
H H29D 0.226329 0.038306 0.566919 0.078 Uiso calc U P R 0.6 A 2
H H29E 0.192611 0.144102 0.545024 0.078 Uiso calc U P R 0.6 A 2
H H29F 0.163086 0.118437 0.646865 0.078 Uiso calc U P R 0.6 A 2
C C30B 0.4765(9) 0.1460(5) 0.7796(6) 0.0454(11) Uani d . P . 0.6 A 2
H H30D 0.475411 0.06972 0.741517 0.068 Uiso calc U P R 0.6 A 2
H H30E 0.409839 0.145383 0.823328 0.068 Uiso calc U P R 0.6 A 2
H H30F 0.589777 0.195609 0.833256 0.068 Uiso calc U P R 0.6 A 2
C C1 0.2778(2) 0.64123(17) 0.45734(17) 0.0194(4) Uani d . . . 1 . .
C C2 0.3813(3) 0.75273(17) 0.51001(17) 0.0205(4) Uani d . . . 1 . .
C C3 0.3304(3) 0.82889(19) 0.46795(19) 0.0260(4) Uani d . . . 1 . .
H H3 0.401609 0.904543 0.502611 0.031 Uiso calc U . R 1 . .
C C4 0.1777(3) 0.7958(2) 0.3765(2) 0.0291(5) Uani d . . . 1 . .
H H4 0.144922 0.848383 0.348434 0.035 Uiso calc U . R 1 . .
C C5 0.0726(3) 0.6856(2) 0.32603(19) 0.0276(5) Uani d . . . 1 . .
H H5 -0.033381 0.663031 0.264631 0.033 Uiso calc U . R 1 . .
C C6 0.1227(3) 0.60835(19) 0.36543(18) 0.0235(4) Uani d . . . 1 . .
H H6 0.051375 0.532646 0.329817 0.028 Uiso calc U . R 1 . .
C C7 0.5440(3) 0.79740(18) 0.61474(18) 0.0247(4) Uani d . . . 1 . .
H H7A 0.572412 0.734972 0.631335 0.03 Uiso calc U . R 1 . .
H H7B 0.631762 0.837673 0.6002 0.03 Uiso calc U . R 1 . .
C C8 0.6690(3) 0.91054(19) 0.82079(19) 0.0294(5) Uani d . . . 1 . .
H H8 0.704131 0.845721 0.826889 0.035 Uiso calc U . R 1 . .
C C9 0.8114(3) 1.0001(2) 0.8321(2) 0.0371(6) Uani d . . . 1 . .
H H9A 0.842638 0.969271 0.768684 0.056 Uiso calc U . R 1 . .
H H9B 0.905281 1.024426 0.9074 0.056 Uiso calc U . R 1 . .
H H9C 0.778187 1.064392 0.827665 0.056 Uiso calc U . R 1 . .
C C10 0.6109(3) 0.9544(2) 0.9140(2) 0.0387(6) Uani d . . . 1 . .
H H10A 0.578141 1.018762 0.909228 0.058 Uiso calc U . R 1 . .
H H10B 0.700158 0.977724 0.991147 0.058 Uiso calc U . R 1 . .
H H10C 0.516608 0.895006 0.901955 0.058 Uiso calc U . R 1 . .
C C11 0.1385(2) 0.34602(16) 0.38710(17) 0.0191(4) Uani d . . . 1 . .
C C12 0.0932(2) 0.29199(17) 0.26706(17) 0.0194(4) Uani d . . . 1 . .
C C13 -0.0340(3) 0.18880(18) 0.20148(18) 0.0246(4) Uani d . . . 1 . .
H H13 -0.064657 0.151185 0.120275 0.03 Uiso calc U . R 1 . .
C C14 -0.1165(3) 0.14032(19) 0.2533(2) 0.0282(5) Uani d . . . 1 . .
H H14 -0.202652 0.069761 0.207709 0.034 Uiso calc U . R 1 . .
C C15 -0.0737(3) 0.1945(2) 0.3710(2) 0.0289(5) Uani d . . . 1 . .
H H15 -0.131283 0.161854 0.406317 0.035 Uiso calc U . R 1 . .
C C16 0.0546(3) 0.29725(18) 0.43818(18) 0.0240(4) Uani d . . . 1 . .
H H16 0.084782 0.334139 0.51939 0.029 Uiso calc U . R 1 . .
C C17 0.1795(3) 0.34613(18) 0.21007(17) 0.0236(4) Uani d . . . 1 . .
H H17A 0.1555 0.415862 0.213611 0.028 Uiso calc U . R 1 . .
H H17B 0.299707 0.366441 0.253007 0.028 Uiso calc U . R 1 . .
C C18 0.1899(3) 0.3251(2) 0.03076(19) 0.0303(5) Uani d U P . 0.9 B 3
H H18 0.30789 0.372156 0.082663 0.036 Uiso calc U P R 0.9 B 3
C C19 0.1000(7) 0.3995(4) -0.0008(4) 0.0716(14) Uani d U P . 0.9 B 3
H H19A 0.146065 0.434072 -0.042799 0.107 Uiso calc U P R 0.9 B 3
H H19B 0.111038 0.458224 0.070439 0.107 Uiso calc U P R 0.9 B 3
H H19C -0.016576 0.355125 -0.050712 0.107 Uiso calc U P R 0.9 B 3
C C20 0.1819(10) 0.2360(6) -0.0738(6) 0.0356(10) Uani d . P . 0.9 B 3
H H20D 0.243421 0.189454 -0.049228 0.053 Uiso calc U P R 0.9 B 3
H H20E 0.230026 0.270796 -0.114829 0.053 Uiso calc U P R 0.9 B 3
H H20F 0.066924 0.189155 -0.126056 0.053 Uiso calc U P R 0.9 B 3
C C18B 0.1899(3) 0.3251(2) 0.03076(19) 0.0303(5) Uani d . P . 0.1 B 4
H H18B 0.29026 0.393912 0.079158 0.036 Uiso calc U P R 0.1 B 4
C C19B 0.007(6) 0.345(4) -0.035(4) 0.0716(14) Uani d U P . 0.1 B 4
H H19D -0.024367 0.385342 0.024928 0.107 Uiso calc U P R 0.1 B 4
H H19E -0.078849 0.272564 -0.088633 0.107 Uiso calc U P R 0.1 B 4
H H19F 0.022465 0.390018 -0.07874 0.107 Uiso calc U P R 0.1 B 4
C C20B 0.203(10) 0.222(6) -0.067(7) 0.0356(10) Uani d . P . 0.1 B 4
H H20A 0.118867 0.151495 -0.087852 0.053 Uiso calc U P R 0.1 B 4
H H20B 0.312323 0.215349 -0.035113 0.053 Uiso calc U P R 0.1 B 4
H H20C 0.186934 0.235788 -0.13676 0.053 Uiso calc U P R 0.1 B 4
C C21 0.3532(2) 0.54111(17) 0.68312(16) 0.0187(4) Uani d . . . 1 . .
C C22 0.3835(2) 0.47092(17) 0.74047(17) 0.0195(4) Uani d . . . 1 . .
C C23 0.3793(3) 0.49822(18) 0.84897(18) 0.0232(4) Uani d . . . 1 . .
H H23 0.398875 0.450683 0.887924 0.028 Uiso calc U . R 1 . .
C C24 0.3471(3) 0.59373(19) 0.90061(19) 0.0271(5) Uani d . . . 1 . .
H H24 0.345385 0.611539 0.974736 0.033 Uiso calc U . R 1 . .
C C25 0.3175(3) 0.66312(19) 0.84441(19) 0.0266(4) Uani d . . . 1 . .
H H25 0.294762 0.728369 0.879592 0.032 Uiso calc U . R 1 . .
C C26 0.3212(3) 0.63717(18) 0.73608(18) 0.0230(4) Uani d . . . 1 . .
H H26 0.301641 0.685311 0.697891 0.028 Uiso calc U . R 1 . .

loop_
_atom_site_aniso_label
_atom_site_aniso_U_11
_atom_site_aniso_U_22
_atom_site_aniso_U_33
_atom_site_aniso_U_12
_atom_site_aniso_U_13
_atom_site_aniso_U_23
Pb1 0.01938(4) 0.01847(4) 0.01212(4) 0.00572(3) 0.00630(3) 0.00623(3)
O1 0.0260(8) 0.0245(8) 0.0187(7) 0.0078(6) 0.0073(6) 0.0030(6)
O2 0.0320(8) 0.0247(8) 0.0140(7) 0.0039(6) 0.0099(6) 0.0068(6)
O3 0.036(2) 0.022(2) 0.031(3) 0.013(2) 0.022(2) 0.017(2)
C27 0.0282(11) 0.0242(11) 0.0222(10) 0.0100(9) 0.0135(9) 0.0122(9)
C28 0.038(4) 0.027(2) 0.029(4) 0.019(3) 0.020(3) 0.016(3)
C29 0.052(4) 0.026(4) 0.069(3) 0.012(3) 0.019(3) 0.015(3)
C30 0.073(3) 0.042(3) 0.046(3) 0.037(3) 0.031(2) 0.0299(19)
O3B 0.0486(19) 0.0265(16) 0.0284(17) 0.0205(15) 0.0239(15) 0.0191(14)
C27B 0.0282(11) 0.0242(11) 0.0222(10) 0.0100(9) 0.0135(9) 0.0122(9)
C28B 0.038(4) 0.027(2) 0.029(4) 0.019(3) 0.020(3) 0.016(3)
C29B 0.052(4) 0.026(4) 0.069(3) 0.012(3) 0.019(3) 0.015(3)
C30B 0.073(3) 0.042(3) 0.046(3) 0.037(3) 0.031(2) 0.0299(19)
C1 0.0232(10) 0.0236(10) 0.0156(9) 0.0103(8) 0.0101(8) 0.0098(8)
C2 0.0230(10) 0.0229(10) 0.0176(9) 0.0096(8) 0.0112(8) 0.0071(8)
C3 0.0333(12) 0.0250(11) 0.0267(11) 0.0120(9) 0.0188(10) 0.0118(9)
C4 0.0398(13) 0.0352(13) 0.0260(11) 0.0213(11) 0.0182(10) 0.0199(10)
C5 0.0289(11) 0.0387(13) 0.0181(10) 0.0163(10) 0.0089(9) 0.0138(10)
C6 0.0239(10) 0.0280(11) 0.0175(10) 0.0085(9) 0.0085(8) 0.0087(9)
C7 0.0239(10) 0.0217(10) 0.0223(10) 0.0069(8) 0.0090(9) 0.0032(9)
C8 0.0296(12) 0.0252(11) 0.0232(11) 0.0077(9) 0.0045(9) 0.0063(9)
C9 0.0280(12) 0.0327(13) 0.0364(14) 0.0049(10) 0.0092(11) 0.0058(11)
C10 0.0431(14) 0.0356(14) 0.0218(12) 0.0023(11) 0.0099(11) 0.0044(10)
C11 0.0188(9) 0.0187(10) 0.0158(9) 0.0053(8) 0.0056(8) 0.0049(8)
C12 0.0195(9) 0.0225(10) 0.0165(9) 0.0075(8) 0.0080(8) 0.0083(8)
C13 0.0249(10) 0.0247(11) 0.0178(10) 0.0044(9) 0.0082(8) 0.0048(8)
C14 0.0249(11) 0.0242(11) 0.0266(11) 0.0001(9) 0.0105(9) 0.0058(9)
C15 0.0283(11) 0.0318(12) 0.0286(12) 0.0048(9) 0.0172(10) 0.0131(10)
C16 0.0229(10) 0.0291(11) 0.0181(10) 0.0055(9) 0.0105(8) 0.0078(9)
C17 0.0258(10) 0.0245(11) 0.0133(9) 0.0016(8) 0.0068(8) 0.0051(8)
C18 0.0349(12) 0.0324(12) 0.0208(11) 0.0022(10) 0.0150(10) 0.0103(10)
C19 0.150(5) 0.070(3) 0.060(3) 0.072(3) 0.076(3) 0.051(2)
C20 0.053(3) 0.040(3) 0.0263(16) 0.0202(15) 0.0238(18) 0.0177(14)
C18B 0.0349(12) 0.0324(12) 0.0208(11) 0.0022(10) 0.0150(10) 0.0103(10)
C19B 0.150(5) 0.070(3) 0.060(3) 0.072(3) 0.076(3) 0.051(2)
C20B 0.053(3) 0.040(3) 0.0263(16) 0.0202(15) 0.0238(18) 0.0177(14)
C21 0.0193(9) 0.0211(10) 0.0124(9) 0.0038(8) 0.0062(7) 0.0055(8)
C22 0.0187(9) 0.0193(10) 0.0177(9) 0.0036(8) 0.0073(8) 0.0067(8)
C23 0.0266(10) 0.0243(11) 0.0190(10) 0.0056(9) 0.0094(8) 0.0117(9)
C24 0.0335(12) 0.0278(11) 0.0179(10) 0.0052(9) 0.0139(9) 0.0070(9)
C25 0.0314(11) 0.0241(11) 0.0230(11) 0.0087(9) 0.0144(9) 0.0057(9)
C26 0.0272(11) 0.0221(10) 0.0202(10) 0.0080(8) 0.0108(9) 0.0090(8)

loop_
_atom_type_symbol
_atom_type_description
_atom_type_scat_dispersion_real
_atom_type_scat_dispersion_imag
_atom_type_scat_source
C C 0.0033 0.0016 'International Tables Vol C Tables 4.2.6.8 and 6.1.1.4'
H H 0.0000 0.0000 'International Tables Vol C Tables 4.2.6.8 and 6.1.1.4'
O O 0.0106 0.0060 'International Tables Vol C Tables 4.2.6.8 and 6.1.1.4'
Pb Pb -3.3944 10.1111 'International Tables Vol C Tables 4.2.6.8 and 6.1.1.4'

loop_
_geom_angle_atom_site_label_1
_geom_angle_atom_site_label_2
_geom_angle_atom_site_label_3
_geom_angle_site_symmetry_1
_geom_angle_site_symmetry_3
_geom_angle
_geom_angle_publ_flag
C11 Pb1 C21 . . 104.55(7) ?
C11 Pb1 C1 . . 107.02(7) ?
C21 Pb1 C1 . . 106.94(7) ?
C11 Pb1 Pb1 . 2_666 111.97(5) ?
C21 Pb1 Pb1 . 2_666 114.43(5) ?
C1 Pb1 Pb1 . 2_666 111.41(5) ?
C7 O1 C8 . . 113.69(16) ?
C17 O2 C18B . . 112.70(16) ?
C17 O2 C18 . . 112.70(16) ?
C28 O3 C27 . . 114.4(6) ?
O3 C27 C22 . . 107.1(2) ?
O3 C28 C30 . . 109.8(8) ?
O3 C28 C29 . . 106.6(8) ?
C30 C28 C29 . . 112.4(10) ?
C27B O3B C28B . . 113.7(3) ?
O3B C27B C22 . . 110.48(19) ?
O3B C28B C29B . . 109.9(5) ?
O3B C28B C30B . . 106.8(5) ?
C29B C28B C30B . . 112.0(6) ?
C2 C1 C6 . . 119.45(18) ?
C2 C1 Pb1 . . 123.62(14) ?
C6 C1 Pb1 . . 116.90(15) ?
C1 C2 C3 . . 119.32(19) ?
C1 C2 C7 . . 123.10(18) ?
C3 C2 C7 . . 117.52(19) ?
C4 C3 C2 . . 121.0(2) ?
C3 C4 C5 . . 119.8(2) ?
C4 C5 C6 . . 119.9(2) ?
C5 C6 C1 . . 120.5(2) ?
O1 C7 C2 . . 107.39(16) ?
O1 C8 C10 . . 106.03(19) ?
O1 C8 C9 . . 111.18(19) ?
C10 C8 C9 . . 112.0(2) ?
C16 C11 C12 . . 119.76(19) ?
C16 C11 Pb1 . . 116.45(14) ?
C12 C11 Pb1 . . 123.75(14) ?
C13 C12 C11 . . 119.05(18) ?
C13 C12 C17 . . 120.78(18) ?
C11 C12 C17 . . 120.16(18) ?
C14 C13 C12 . . 120.81(19) ?
C15 C14 C13 . . 120.1(2) ?
C14 C15 C16 . . 119.8(2) ?
C11 C16 C15 . . 120.47(19) ?
O2 C17 C12 . . 110.65(17) ?
O2 C18 C19 . . 111.7(2) ?
O2 C18 C20 . . 108.5(3) ?
C19 C18 C20 . . 112.0(3) ?
O2 C18B C20B . . 103.(3) ?
O2 C18B C19B . . 93.1(13) ?
C20B C18B C19B . . 108.(3) ?
C26 C21 C22 . . 119.42(17) ?
C26 C21 Pb1 . . 116.92(14) ?
C22 C21 Pb1 . . 123.65(14) ?
C23 C22 C21 . . 119.19(18) ?
C23 C22 C27 . . 119.01(18) ?
C21 C22 C27 . . 121.80(17) ?
C23 C22 C27B . . 119.01(18) ?
C21 C22 C27B . . 121.80(17) ?
C24 C23 C22 . . 120.87(19) ?
C25 C24 C23 . . 120.07(19) ?
C24 C25 C26 . . 119.8(2) ?
C25 C26 C21 . . 120.61(19) ?

loop_
_geom_bond_atom_site_label_1
_geom_bond_atom_site_label_2
_geom_bond_site_symmetry_2
_geom_bond_distance
_geom_bond_publ_flag
Pb1 C11 . 2.233(2) ?
Pb1 C21 . 2.2377(18) ?
Pb1 C1 . 2.2414(19) ?
Pb1 Pb1 2_666 2.89459(17) ?
O1 C7 . 1.420(2) ?
O1 C8 . 1.440(3) ?
O2 C17 . 1.408(2) ?
O2 C18B . 1.430(2) ?
O2 C18 . 1.430(2) ?
O3 C28 . 1.425(13) ?
O3 C27 . 1.426(5) ?
C27 C22 . 1.507(3) ?
C28 C30 . 1.515(12) ?
C28 C29 . 1.521(13) ?
O3B C27B . 1.399(3) ?
O3B C28B . 1.443(8) ?
C27B C22 . 1.507(3) ?
C28B C29B . 1.501(8) ?
C28B C30B . 1.502(7) ?
C1 C2 . 1.394(3) ?
C1 C6 . 1.402(3) ?
C2 C3 . 1.397(3) ?
C2 C7 . 1.503(3) ?
C3 C4 . 1.385(3) ?
C4 C5 . 1.388(3) ?
C5 C6 . 1.390(3) ?
C8 C10 . 1.513(3) ?
C8 C9 . 1.517(3) ?
C11 C16 . 1.389(3) ?
C11 C12 . 1.402(3) ?
C12 C13 . 1.394(3) ?
C12 C17 . 1.506(3) ?
C13 C14 . 1.387(3) ?
C14 C15 . 1.379(3) ?
C15 C16 . 1.395(3) ?
C18 C19 . 1.485(4) ?
C18 C20 . 1.488(7) ?
C18B C20B . 1.63(7) ?
C18B C19B . 1.73(5) ?
C21 C26 . 1.395(3) ?
C21 C22 . 1.403(3) ?
C22 C23 . 1.395(3) ?
C23 C24 . 1.385(3) ?
C24 C25 . 1.382(3) ?
C25 C26 . 1.393(3) ?

loop_
_geom_torsion_atom_site_label_1
_geom_torsion_atom_site_label_2
_geom_torsion_atom_site_label_3
_geom_torsion_atom_site_label_4
_geom_torsion_site_symmetry_1
_geom_torsion_site_symmetry_2
_geom_torsion_site_symmetry_3
_geom_torsion_site_symmetry_4
_geom_torsion
_geom_torsion_publ_flag
C28 O3 C27 C22 . . . . -179.3(5) ?
C27 O3 C28 C30 . . . . 86.4(9) ?
C27 O3 C28 C29 . . . . -151.6(7) ?
C28B O3B C27B C22 . . . . 164.2(3) ?
C27B O3B C28B C29B . . . . -84.1(6) ?
C27B O3B C28B C30B . . . . 154.1(4) ?
C6 C1 C2 C3 . . . . -1.8(3) ?
Pb1 C1 C2 C3 . . . . 175.86(14) ?
C6 C1 C2 C7 . . . . 175.24(18) ?
Pb1 C1 C2 C7 . . . . -7.1(3) ?
C1 C2 C3 C4 . . . . 1.3(3) ?
C7 C2 C3 C4 . . . . -175.92(19) ?
C2 C3 C4 C5 . . . . 0.4(3) ?
C3 C4 C5 C6 . . . . -1.6(3) ?
C4 C5 C6 C1 . . . . 1.1(3) ?
C2 C1 C6 C5 . . . . 0.6(3) ?
Pb1 C1 C6 C5 . . . . -177.21(15) ?
C8 O1 C7 C2 . . . . 172.64(17) ?
C1 C2 C7 O1 . . . . -111.2(2) ?
C3 C2 C7 O1 . . . . 65.9(2) ?
C7 O1 C8 C10 . . . . -161.55(19) ?
C7 O1 C8 C9 . . . . 76.5(2) ?
C16 C11 C12 C13 . . . . -1.2(3) ?
Pb1 C11 C12 C13 . . . . 176.52(15) ?
C16 C11 C12 C17 . . . . 177.85(19) ?
Pb1 C11 C12 C17 . . . . -4.5(3) ?
C11 C12 C13 C14 . . . . 0.8(3) ?
C17 C12 C13 C14 . . . . -178.2(2) ?
C12 C13 C14 C15 . . . . 0.3(3) ?
C13 C14 C15 C16 . . . . -1.0(4) ?
C12 C11 C16 C15 . . . . 0.5(3) ?
Pb1 C11 C16 C15 . . . . -177.36(16) ?
C14 C15 C16 C11 . . . . 0.6(3) ?
C18B O2 C17 C12 . . . . 172.51(18) ?
C18 O2 C17 C12 . . . . 172.51(18) ?
C13 C12 C17 O2 . . . . -7.4(3) ?
C11 C12 C17 O2 . . . . 173.62(17) ?
C17 O2 C18 C19 . . . . -76.4(3) ?
C17 O2 C18 C20 . . . . 159.6(3) ?
C17 O2 C18B C20B . . . . 150.(3) ?
C17 O2 C18B C19B . . . . -100.3(15) ?
C26 C21 C22 C23 . . . . 0.6(3) ?
Pb1 C21 C22 C23 . . . . -178.15(15) ?
C26 C21 C22 C27 . . . . -178.53(19) ?
Pb1 C21 C22 C27 . . . . 2.7(3) ?
C26 C21 C22 C27B . . . . -178.53(19) ?
Pb1 C21 C22 C27B . . . . 2.7(3) ?
O3 C27 C22 C23 . . . . 47.6(3) ?
O3 C27 C22 C21 . . . . -133.3(3) ?
O3B C27B C22 C23 . . . . 12.8(3) ?
O3B C27B C22 C21 . . . . -168.1(2) ?
C21 C22 C23 C24 . . . . -0.5(3) ?
C27 C22 C23 C24 . . . . 178.6(2) ?
C27B C22 C23 C24 . . . . 178.6(2) ?
C22 C23 C24 C25 . . . . 0.4(3) ?
C23 C24 C25 C26 . . . . -0.4(3) ?
C24 C25 C26 C21 . . . . 0.5(3) ?
C22 C21 C26 C25 . . . . -0.6(3) ?
Pb1 C21 C26 C25 . . . . 178.23(16) ?
